data_2224110
loop_
_publ_author_name
'Brink, Alice'
'Roodt, Andreas'
'Visser, Hendrik G.'

_publ_section_title
;
 2-(<i>m</i>-Tolyliminomethyl)phenol
;
_journal_coeditor_code BG2304
_journal_issue 12
_journal_name_full 'Acta Crystallographica Section E'
_journal_page_first o3175
_journal_page_last o3176
_journal_paper_doi 10.1107/S1600536809049307
_journal_volume 65
_journal_year 2009
_chemical_formula_iupac 'C14 H13 N O'
_chemical_formula_moiety 'C14 H13 N O'
_chemical_formula_sum 'C14 H13 N O'
_chemical_formula_weight 211.25
_chemical_name_systematic
;
2-(<i>m</i>-Tolyliminomethyl)phenol
;
_space_group_IT_number 19
_symmetry_cell_setting orthorhombic
_symmetry_space_group_name_Hall 'P 2ac 2ab'
_symmetry_space_group_name_H-M 'P 21 21 21'
_audit_creation_method 'WinGX routine CIF_UPDATE'
_cell_angle_alpha 90
_cell_angle_beta 90
_cell_angle_gamma 90
_cell_formula_units_Z 4
_cell_length_a 7.4946(4)
_cell_length_b 11.8669(6)
_cell_length_c 12.2970(6)
_cell_measurement_reflns_used 1942
_cell_measurement_temperature 100(2)
_cell_measurement_theta_max 22.29
_cell_measurement_theta_min 3.18
_cell_volume 1093.67(10)
_computing_cell_refinement 'SAINT-Plus (Bruker, 2004)'
_computing_data_collection 'APEX2 (Bruker, 2005)'
_computing_data_reduction 'SAINT-Plus and XPREP (Bruker, 2004)'
_computing_molecular_graphics 'DIAMOND (Brandenburg & Putz, 2004)'
_computing_publication_material 'WingGX (Farrugia, 1999)'
_computing_structure_refinement 'SHELXL97 (Sheldrick, 2008)'
_computing_structure_solution 'SIR92 (Altomare <i>et al.</i>,  1999)'
_diffrn_ambient_temperature 100(2)
_diffrn_detector_area_resol_mean 512
_diffrn_measured_fraction_theta_full 1
_diffrn_measured_fraction_theta_max 1
_diffrn_measurement_device_type
;
Bruker X8 APEXII 4K Kappa CCD
;
_diffrn_measurement_method '\w and \f'
_diffrn_radiation_monochromator graphite
_diffrn_radiation_source 'sealed tube'
_diffrn_radiation_type MoK\a
_diffrn_radiation_wavelength 0.71073
_diffrn_reflns_av_R_equivalents 0.0545
_diffrn_reflns_limit_h_max 9
_diffrn_reflns_limit_h_min -9
_diffrn_reflns_limit_k_max 12
_diffrn_reflns_limit_k_min -15
_diffrn_reflns_limit_l_max 16
_diffrn_reflns_limit_l_min -13
_diffrn_reflns_number 11186
_diffrn_reflns_theta_full 27.99
_diffrn_reflns_theta_max 27.99
_diffrn_reflns_theta_min 2.39
_diffrn_standards_decay_% 0
_diffrn_standards_interval_count 0
_diffrn_standards_interval_time 0
_diffrn_standards_number 0
_exptl_absorpt_coefficient_mu 0.081
_exptl_absorpt_correction_T_max 0.9936
_exptl_absorpt_correction_T_min 0.9722
_exptl_absorpt_correction_type multi-scan
_exptl_absorpt_process_details
;
(SADABS; Bruker, 2004)
;
_exptl_crystal_colour red
_exptl_crystal_density_diffrn 1.283
_exptl_crystal_density_method 'not measured'
_exptl_crystal_description Cuboid
_exptl_crystal_F_000 448
_exptl_crystal_size_max 0.346
_exptl_crystal_size_mid 0.219
_exptl_crystal_size_min 0.081
_refine_diff_density_max 0.203
_refine_diff_density_min -0.211
_refine_ls_extinction_method none
_refine_ls_goodness_of_fit_ref 1.076
_refine_ls_hydrogen_treatment constr
_refine_ls_matrix_type full
_refine_ls_number_parameters 146
_refine_ls_number_reflns 1532
_refine_ls_number_restraints 0
_refine_ls_restrained_S_all 1.076
_refine_ls_R_factor_gt 0.0426
_refine_ls_shift/su_max 0
_refine_ls_structure_factor_coef Fsqd
_refine_ls_weighting_details 'calc w=1/[\s^2^(Fo^2^)+(0.0482P)^2^+0.0939P] where P=(Fo^2^+2Fc^2^)/3'
_refine_ls_weighting_scheme calc
_refine_ls_wR_factor_ref 0.0994
_reflns_number_gt 1210
_reflns_number_total 1532
_reflns_threshold_expression I>2\s(I)
_cod_data_source_file bg2304.cif
_cod_data_source_block I
_cod_database_code 2224110
_cod_database_fobs_code 2224110

loop_
_symmetry_equiv_pos_as_xyz
'x, y, z'
'-x+1/2, -y, z+1/2'
'x+1/2, -y+1/2, -z'
'-x, y+1/2, -z+1/2'

loop_
_atom_site_type_symbol
_atom_site_label
_atom_site_fract_x
_atom_site_fract_y
_atom_site_fract_z
_atom_site_U_iso_or_equiv
_atom_site_adp_type
_atom_site_calc_flag
_atom_site_refinement_flags
_atom_site_occupancy
_atom_site_disorder_assembly
_atom_site_disorder_group
C C1 0.4954(3) 0.32440(17) 0.70887(17) 0.0219(5) Uani d . 1 . .
H H1 0.4568 0.2514 0.6877 0.026 Uiso calc R 1 . .
C C231 0.5244(3) 0.15389(17) 0.30941(18) 0.0272(5) Uani d . 1 . .
H H2A 0.584 0.1037 0.3612 0.041 Uiso calc R 1 . .
H H2B 0.6073 0.1733 0.2507 0.041 Uiso calc R 1 . .
H H2C 0.4198 0.1158 0.2789 0.041 Uiso calc R 1 . .
C C11 0.5390(3) 0.34554(16) 0.82153(17) 0.0209(5) Uani d . 1 . .
C C12 0.6066(3) 0.45064(17) 0.85663(18) 0.0223(5) Uani d . 1 . .
C C13 0.6401(3) 0.46927(19) 0.96612(18) 0.0257(5) Uani d . 1 . .
H H13 0.6882 0.5393 0.9893 0.031 Uiso calc R 1 . .
C C14 0.6037(3) 0.38626(18) 1.0414(2) 0.0281(5) Uani d . 1 . .
H H14 0.6248 0.4004 1.1163 0.034 Uiso calc R 1 . .
C C15 0.5364(3) 0.28196(18) 1.00924(18) 0.0290(6) Uani d . 1 . .
H H15 0.5114 0.2252 1.0616 0.035 Uiso calc R 1 . .
C C16 0.5066(3) 0.26242(17) 0.90006(17) 0.0242(5) Uani d . 1 . .
H H16 0.4631 0.1909 0.8776 0.029 Uiso calc R 1 . .
C C21 0.4611(3) 0.37863(16) 0.52673(17) 0.0207(5) Uani d . 1 . .
C C22 0.5118(3) 0.27911(17) 0.47524(17) 0.0214(5) Uani d . 1 . .
H H22 0.5779 0.224 0.5142 0.026 Uiso calc R 1 . .
C C23 0.4662(3) 0.25991(17) 0.36708(18) 0.0214(5) Uani d . 1 . .
C C24 0.3690(3) 0.34139(17) 0.31147(18) 0.0237(5) Uani d . 1 . .
H H24 0.3362 0.329 0.2378 0.028 Uiso calc R 1 . .
C C25 0.3195(3) 0.44076(17) 0.36278(19) 0.0258(5) Uani d . 1 . .
H H25 0.2525 0.4956 0.3241 0.031 Uiso calc R 1 . .
C C26 0.3668(3) 0.46058(17) 0.46985(18) 0.0240(5) Uani d . 1 . .
H H26 0.3351 0.5295 0.5042 0.029 Uiso calc R 1 . .
N N1 0.5078(2) 0.40260(13) 0.63674(14) 0.0213(4) Uani d . 1 . .
O O1 0.6371(2) 0.53517(12) 0.78487(12) 0.0274(4) Uani d . 1 . .
H H1A 0.6018 0.5156 0.7228 0.041 Uiso calc R 1 . .

loop_
_atom_site_aniso_label
_atom_site_aniso_U_11
_atom_site_aniso_U_22
_atom_site_aniso_U_33
_atom_site_aniso_U_12
_atom_site_aniso_U_13
_atom_site_aniso_U_23
C1 0.0191(12) 0.0190(10) 0.0276(12) 0.0004(9) 0.0021(11) -0.0022(9)
C231 0.0276(13) 0.0287(11) 0.0253(11) 0.0035(10) -0.0034(11) -0.0028(10)
C11 0.0200(11) 0.0176(10) 0.0251(11) 0.0030(9) 0.0013(10) -0.0020(9)
C12 0.0176(11) 0.0205(11) 0.0287(13) 0.0023(9) 0.0018(10) -0.0013(10)
C13 0.0202(12) 0.0232(10) 0.0338(13) -0.0003(10) -0.0021(11) -0.0064(10)
C14 0.0272(13) 0.0303(12) 0.0267(12) 0.0029(11) -0.0032(11) -0.0054(10)
C15 0.0341(14) 0.0269(12) 0.0260(12) 0.0025(11) 0.0013(11) 0.0023(10)
C16 0.0276(13) 0.0208(10) 0.0242(12) 0.0002(10) 0.0021(10) -0.0015(8)
C21 0.0174(11) 0.0218(10) 0.0227(12) -0.0051(9) 0.0036(10) 0.0035(9)
C22 0.0191(11) 0.0213(10) 0.0238(12) 0.0013(9) 0.0002(10) 0.0031(9)
C23 0.0161(11) 0.0235(10) 0.0247(11) -0.0032(9) 0.0010(10) 0.0018(9)
C24 0.0182(11) 0.0325(12) 0.0203(11) -0.0023(10) 0.0003(10) 0.0060(10)
C25 0.0222(12) 0.0245(12) 0.0305(13) 0.0001(9) 0.0006(11) 0.0100(10)
C26 0.0202(12) 0.0187(10) 0.0331(13) 0.0002(10) 0.0029(11) 0.0032(10)
N1 0.0208(10) 0.0213(9) 0.0219(9) 0.0016(8) 0.0019(9) 0.0001(7)
O1 0.0315(9) 0.0207(7) 0.0300(8) -0.0036(7) -0.0004(8) -0.0007(7)

loop_
_atom_type_symbol
_atom_type_description
_atom_type_scat_dispersion_real
_atom_type_scat_dispersion_imag
_atom_type_scat_source
C C 0.0033 0.0016 'International Tables Vol C Tables 4.2.6.8 and 6.1.1.4'
H H 0 0 'International Tables Vol C Tables 4.2.6.8 and 6.1.1.4'
N N 0.0061 0.0033 'International Tables Vol C Tables 4.2.6.8 and 6.1.1.4'
O O 0.0106 0.006 'International Tables Vol C Tables 4.2.6.8 and 6.1.1.4'

loop_
_geom_angle_atom_site_label_1
_geom_angle_atom_site_label_2
_geom_angle_atom_site_label_3
_geom_angle_site_symmetry_1
_geom_angle_site_symmetry_3
_geom_angle
_geom_angle_publ_flag
N1 C1 C11 . . 121.27(18) ?
N1 C1 H1 . . 119.4 ?
C11 C1 H1 . . 119.4 ?
C23 C231 H2A . . 109.5 ?
C23 C231 H2B . . 109.5 ?
H2A C231 H2B . . 109.5 ?
C23 C231 H2C . . 109.5 ?
H2A C231 H2C . . 109.5 ?
H2B C231 H2C . . 109.5 ?
C16 C11 C12 . . 118.21(19) ?
C16 C11 C1 . . 119.93(18) ?
C12 C11 C1 . . 121.80(18) ?
O1 C12 C13 . . 118.91(19) ?
O1 C12 C11 . . 120.96(19) ?
C13 C12 C11 . . 120.1(2) ?
C14 C13 C12 . . 120.1(2) ?
C14 C13 H13 . . 119.9 ?
C12 C13 H13 . . 119.9 ?
C13 C14 C15 . . 121.0(2) ?
C13 C14 H14 . . 119.5 ?
C15 C14 H14 . . 119.5 ?
C16 C15 C14 . . 118.9(2) ?
C16 C15 H15 . . 120.5 ?
C14 C15 H15 . . 120.5 ?
C15 C16 C11 . . 121.6(2) ?
C15 C16 H16 . . 119.2 ?
C11 C16 H16 . . 119.2 ?
C26 C21 C22 . . 120.19(19) ?
C26 C21 N1 . . 117.55(18) ?
C22 C21 N1 . . 122.22(18) ?
C23 C22 C21 . . 120.40(19) ?
C23 C22 H22 . . 119.8 ?
C21 C22 H22 . . 119.8 ?
C24 C23 C22 . . 119.0(2) ?
C24 C23 C231 . . 120.03(19) ?
C22 C23 C231 . . 121.0(2) ?
C25 C24 C23 . . 120.5(2) ?
C25 C24 H24 . . 119.8 ?
C23 C24 H24 . . 119.8 ?
C26 C25 C24 . . 120.6(2) ?
C26 C25 H25 . . 119.7 ?
C24 C25 H25 . . 119.7 ?
C25 C26 C21 . . 119.3(2) ?
C25 C26 H26 . . 120.3 ?
C21 C26 H26 . . 120.3 ?
C1 N1 C21 . . 119.49(16) ?
C12 O1 H1A . . 109.5 ?

loop_
_geom_bond_atom_site_label_1
_geom_bond_atom_site_label_2
_geom_bond_site_symmetry_2
_geom_bond_distance
_geom_bond_publ_flag
C1 N1 . 1.287(3) ?
C1 C11 . 1.445(3) ?
C1 H1 . 0.95 ?
C231 C23 . 1.509(3) ?
C231 H2A . 0.98 ?
C231 H2B . 0.98 ?
C231 H2C . 0.98 ?
C11 C16 . 1.402(3) ?
C11 C12 . 1.414(3) ?
C12 O1 . 1.355(2) ?
C12 C13 . 1.387(3) ?
C13 C14 . 1.379(3) ?
C13 H13 . 0.95 ?
C14 C15 . 1.394(3) ?
C14 H14 . 0.95 ?
C15 C16 . 1.381(3) ?
C15 H15 . 0.95 ?
C16 H16 . 0.95 ?
C21 C26 . 1.391(3) ?
C21 C22 . 1.393(3) ?
C21 N1 . 1.426(3) ?
C22 C23 . 1.392(3) ?
C22 H22 . 0.95 ?
C23 C24 . 1.390(3) ?
C24 C25 . 1.388(3) ?
C24 H24 . 0.95 ?
C25 C26 . 1.384(3) ?
C25 H25 . 0.95 ?
C26 H26 . 0.95 ?
O1 H1A . 0.84 ?

loop_
_geom_hbond_atom_site_label_D
_geom_hbond_atom_site_label_H
_geom_hbond_atom_site_label_A
_geom_hbond_site_symmetry_A
_geom_hbond_distance_DH
_geom_hbond_distance_HA
_geom_hbond_distance_DA
_geom_hbond_angle_DHA
O1 H1A N1 1 0.84 1.85 2.595(2) 147.2

loop_
_geom_torsion_atom_site_label_1
_geom_torsion_atom_site_label_2
_geom_torsion_atom_site_label_3
_geom_torsion_atom_site_label_4
_geom_torsion_site_symmetry_1
_geom_torsion_site_symmetry_2
_geom_torsion_site_symmetry_3
_geom_torsion_site_symmetry_4
_geom_torsion
_geom_torsion_publ_flag
N1 C1 C11 C16 . . . . 173.3(2) ?
N1 C1 C11 C12 . . . . -3.6(3) ?
C16 C11 C12 O1 . . . . -178.59(19) ?
C1 C11 C12 O1 . . . . -1.6(3) ?
C16 C11 C12 C13 . . . . 0.4(3) ?
C1 C11 C12 C13 . . . . 177.4(2) ?
O1 C12 C13 C14 . . . . 177.47(19) ?
C11 C12 C13 C14 . . . . -1.5(3) ?
C12 C13 C14 C15 . . . . 1.3(3) ?
C13 C14 C15 C16 . . . . 0.1(4) ?
C14 C15 C16 C11 . . . . -1.3(4) ?
C12 C11 C16 C15 . . . . 1.0(3) ?
C1 C11 C16 C15 . . . . -176.0(2) ?
C26 C21 C22 C23 . . . . -1.1(3) ?
N1 C21 C22 C23 . . . . -178.81(19) ?
C21 C22 C23 C24 . . . . -0.2(3) ?
C21 C22 C23 C231 . . . . 178.35(19) ?
C22 C23 C24 C25 . . . . 0.5(3) ?
C231 C23 C24 C25 . . . . -178.0(2) ?
C23 C24 C25 C26 . . . . 0.3(3) ?
C24 C25 C26 C21 . . . . -1.5(3) ?
C22 C21 C26 C25 . . . . 1.9(3) ?
N1 C21 C26 C25 . . . . 179.75(19) ?
C11 C1 N1 C21 . . . . -179.12(19) ?
C26 C21 N1 C1 . . . . 139.4(2) ?
C22 C21 N1 C1 . . . . -42.8(3) ?

loop_
_cod_related_entry_id
_cod_related_entry_database
_cod_related_entry_code
1 ChemSpider 15251013
